data_2243143
loop_
_publ_author_name
'Johnston, Dean H.'
'Agho, Ikponmwosa'

_publ_section_title
;
 Crystal structures and hydrogen-bonding analysis of a series of solvated
 ammonium salts of molybdenum(II) chloride clusters
;
_journal_coeditor_code EB2023
_journal_issue 11
_journal_name_full 'Acta Crystallographica Section E'
_journal_page_first 1705
_journal_page_last 1711
_journal_paper_doi 10.1107/S205698901901380X
_journal_volume 75
_journal_year 2019
_chemical_formula_iupac '(C12 H14 N2) [Mo6 Cl8 Cl6], 4C3 H7 N O'
_chemical_formula_moiety 'C12 H14 N2 2+, Cl14 Mo6 2-, 4(C3 H7 N O)'
_chemical_formula_sum 'C24 H42 Cl14 Mo6 N6 O4'
_chemical_formula_weight 1550.57
_chemical_name_systematic
;
1,1'-Dimethyl-4,4'-bipyridinium
octa-\m~3~-chlorido-hexachlorido-<i>octahedro</i>-hexamolybdate
<i>N</i>,<i>N</i>-dimethylformamide tetrasolvate
;
_space_group_crystal_system triclinic
_space_group_IT_number 2
_space_group_name_Hall '-P 1'
_space_group_name_H-M_alt 'P -1'
_symmetry_space_group_name_Hall '-P 1'
_symmetry_space_group_name_H-M 'P -1'
_atom_sites_solution_hydrogens geom
_atom_sites_solution_primary heavy
_cell_angle_alpha 107.395(3)
_cell_angle_beta 91.881(3)
_cell_angle_gamma 93.309(3)
_cell_formula_units_Z 1
_cell_length_a 9.8252(11)
_cell_length_b 10.0933(11)
_cell_length_c 12.6319(15)
_cell_measurement_reflns_used 6604
_cell_measurement_temperature 200
_cell_measurement_theta_max 25.02
_cell_measurement_theta_min 2.61
_cell_volume 1191.8(2)
_computing_cell_refinement
;
SAINT (Bruker, 2012)
;
_computing_data_collection
;
APEX2 (Bruker, 2012)
;
_computing_data_reduction
;
SAINT (Bruker, 2012)
;
_computing_molecular_graphics
;
<i>CrystalMaker</i> (Palmer, 2019) and <i>CrystalExplorer</i>
(Spackman & Jayatilaka, 2009)
;
_computing_publication_material
;
<i>OLEX2</i> (Dolomanov <i>et al.</i>,  2009) and
publCIF (Westrip, 2010)
;
_computing_structure_refinement
;
SHELXL2018 (Sheldrick, 2015)
;
_computing_structure_solution
;
SHELXS (Sheldrick, 2008)
;
_diffrn_ambient_temperature 200.0
_diffrn_detector 'CCD plate'
_diffrn_detector_area_resol_mean 8.3330
_diffrn_measured_fraction_theta_full 0.987
_diffrn_measured_fraction_theta_max 0.987
_diffrn_measurement_device 'three-circle diffractometer'
_diffrn_measurement_device_type 'Bruker SMART X2S benchtop'
_diffrn_measurement_method '\f and \w scans'
_diffrn_radiation_monochromator graphite
_diffrn_radiation_probe x-ray
_diffrn_radiation_type MoK\a
_diffrn_radiation_wavelength 0.71073
_diffrn_reflns_av_R_equivalents 0.0238
_diffrn_reflns_av_unetI/netI 0.0248
_diffrn_reflns_limit_h_max 11
_diffrn_reflns_limit_h_min -11
_diffrn_reflns_limit_k_max 11
_diffrn_reflns_limit_k_min -11
_diffrn_reflns_limit_l_max 15
_diffrn_reflns_limit_l_min -15
_diffrn_reflns_number 11498
_diffrn_reflns_theta_full 25.092
_diffrn_reflns_theta_max 25.092
_diffrn_reflns_theta_min 2.279
_diffrn_source 'sealed microfocus source'
_diffrn_source_current 0.99
_diffrn_source_power 0.0494109
_diffrn_source_voltage 49.91
_diffrn_standards_number 0
_exptl_absorpt_coefficient_mu 2.353
_exptl_absorpt_correction_T_max 1.0000
_exptl_absorpt_correction_T_min 0.8152
_exptl_absorpt_correction_type multi-scan
_exptl_absorpt_process_details
;
(SADABS; Bruker, 2012)
;
_exptl_crystal_colour orange
_exptl_crystal_density_diffrn 2.161
_exptl_crystal_description block
_exptl_crystal_F_000 750
_exptl_crystal_size_max 0.32
_exptl_crystal_size_mid 0.30
_exptl_crystal_size_min 0.28
_refine_diff_density_max 0.422
_refine_diff_density_min -0.444
_refine_ls_extinction_coef 0.0075(3)
_refine_ls_extinction_expression Fc^*^=kFc[1+0.001xFc^2^\l^3^/sin(2\q)]^-1/4^
_refine_ls_extinction_method
;
SHELXL2018 (Sheldrick, 2015)
;
_refine_ls_goodness_of_fit_ref 1.023
_refine_ls_hydrogen_treatment constr
_refine_ls_matrix_type full
_refine_ls_number_parameters 250
_refine_ls_number_reflns 4187
_refine_ls_number_restraints 0
_refine_ls_restrained_S_all 1.023
_refine_ls_R_factor_all 0.0239
_refine_ls_R_factor_gt 0.0201
_refine_ls_shift/su_max 0.002
_refine_ls_shift/su_mean 0.000
_refine_ls_structure_factor_coef Fsqd
_refine_ls_weighting_details 'w=1/[\s^2^(Fo^2^)+(0.0184P)^2^+0.8263P] where P=(Fo^2^+2Fc^2^)/3'
_refine_ls_weighting_scheme calc
_refine_ls_wR_factor_gt 0.0472
_refine_ls_wR_factor_ref 0.0489
_reflns_number_gt 3743
_reflns_number_total 4187
_reflns_threshold_expression 'I > 2\s(I)'
_cod_data_source_file eb2023sup1.cif
_cod_data_source_block 4
_cod_database_code 2243143
_shelx_space_group_comment
;
The symmetry employed for this shelxl refinement is uniquely defined
by the following loop, which should always be used as a source of
symmetry information in preference to the above space-group names.
They are only intended as comments.
;
_shelx_estimated_absorpt_t_min 0.520
_shelx_estimated_absorpt_t_max 0.559

loop_
_space_group_symop_operation_xyz
'x, y, z'
'-x, -y, -z'

loop_
_atom_site_type_symbol
_atom_site_label
_atom_site_fract_x
_atom_site_fract_y
_atom_site_fract_z
_atom_site_U_iso_or_equiv
_atom_site_adp_type
_atom_site_calc_flag
_atom_site_occupancy
Mo Mo1 0.34350(2) 0.52105(2) 0.42443(2) 0.01878(7) Uani d 1
Mo Mo2 0.43880(2) 0.61443(2) 0.62913(2) 0.01930(7) Uani d 1
Mo Mo3 0.41622(2) 0.34763(2) 0.52876(2) 0.01916(7) Uani d 1
Cl Cl4 0.21336(6) 0.48336(6) 0.57792(5) 0.02520(14) Uani d 1
Cl Cl2 0.51113(6) 0.44527(7) 0.72253(5) 0.02551(14) Uani d 1
Cl Cl7 0.30745(7) 0.14843(7) 0.56719(6) 0.03486(17) Uani d 1
Cl Cl6 0.35663(7) 0.76331(7) 0.79813(6) 0.03874(18) Uani d 1
Cl Cl3 0.32970(6) 0.26780(6) 0.33243(5) 0.02516(14) Uani d 1
Cl Cl1 0.37330(6) 0.77313(6) 0.52328(5) 0.02510(14) Uani d 1
Cl Cl5 0.13401(6) 0.54800(7) 0.32618(5) 0.03256(16) Uani d 1
N N1 0.0168(2) 0.9093(3) 0.7467(2) 0.0392(6) Uani d 1
C C3 0.0031(2) 0.9806(3) 0.5519(2) 0.0299(6) Uani d 1
C C6 0.0223(4) 0.8700(4) 0.8508(3) 0.0560(9) Uani d 1
H H6A 0.092144 0.930439 0.903109 0.084 Uiso calc 1
H H6B 0.045141 0.772867 0.834244 0.084 Uiso calc 1
H H6C -0.066769 0.880619 0.883944 0.084 Uiso calc 1
O O1 0.0987(4) 0.2529(3) 0.9699(2) 0.0947(11) Uani d 1
N N2 0.1930(3) 0.4599(3) 0.9693(2) 0.0462(7) Uani d 1
C C7 0.1610(5) 0.3616(4) 1.0150(3) 0.0661(11) Uani d 1
H H7 0.190127 0.378592 1.090665 0.079 Uiso calc 1
C C9 0.1539(4) 0.4414(4) 0.8553(3) 0.0642(10) Uani d 1
H H9A 0.191569 0.357250 0.808268 0.096 Uiso calc 1
H H9B 0.189323 0.522299 0.834281 0.096 Uiso calc 1
H H9C 0.054111 0.432088 0.845257 0.096 Uiso calc 1
C C8 0.2613(6) 0.5918(5) 1.0316(4) 0.0954(17) Uani d 1
H H8A 0.274154 0.595293 1.109641 0.143 Uiso calc 1
H H8B 0.205703 0.667344 1.026178 0.143 Uiso calc 1
H H8C 0.350353 0.602489 1.001246 0.143 Uiso calc 1
O O2 0.2430(3) 0.9764(3) 0.1097(2) 0.0629(7) Uani d 1
N N3 0.4369(3) 0.9015(3) 0.1660(2) 0.0425(6) Uani d 1
C C10 0.3573(4) 0.9392(3) 0.0942(3) 0.0479(8) Uani d 1
H H10 0.393572 0.936671 0.024855 0.058 Uiso calc 1
C C12 0.3883(4) 0.9057(4) 0.2736(3) 0.0567(9) Uani d 1
H H12A 0.311583 0.965299 0.289780 0.085 Uiso calc 1
H H12B 0.462220 0.943321 0.330545 0.085 Uiso calc 1
H H12C 0.358102 0.811373 0.273342 0.085 Uiso calc 1
C C11 0.5716(4) 0.8576(4) 0.1409(4) 0.0698(11) Uani d 1
H H11A 0.576876 0.762359 0.144373 0.105 Uiso calc 1
H H11B 0.638360 0.920002 0.195053 0.105 Uiso calc 1
H H11C 0.591481 0.860583 0.066069 0.105 Uiso calc 1
C C2 0.0219(3) 0.8454(3) 0.5522(2) 0.0407(7) Uani d 1
H H2 0.030656 0.774946 0.483942 0.049 Uiso calc 1
C C1 0.0281(3) 0.8128(4) 0.6492(3) 0.0450(8) Uani d 1
H H1 0.040636 0.719562 0.647548 0.054 Uiso calc 1
C C4 -0.0086(4) 1.0768(3) 0.6542(3) 0.0499(9) Uani d 1
H H4 -0.021238 1.170823 0.658585 0.060 Uiso calc 1
C C5 -0.0023(4) 1.0392(3) 0.7493(3) 0.0539(9) Uani d 1
H H5 -0.011812 1.107404 0.818648 0.065 Uiso calc 1

loop_
_atom_site_aniso_label
_atom_site_aniso_U_11
_atom_site_aniso_U_22
_atom_site_aniso_U_33
_atom_site_aniso_U_12
_atom_site_aniso_U_13
_atom_site_aniso_U_23
Mo1 0.01652(11) 0.02000(13) 0.02050(12) 0.00181(8) 0.00057(8) 0.00707(9)
Mo2 0.01846(11) 0.01990(13) 0.01947(12) 0.00228(9) 0.00309(8) 0.00547(9)
Mo3 0.01755(11) 0.01909(13) 0.02210(12) 0.00020(8) 0.00183(8) 0.00827(9)
Cl4 0.0185(3) 0.0295(3) 0.0290(3) 0.0021(2) 0.0059(2) 0.0103(3)
Cl2 0.0272(3) 0.0301(4) 0.0223(3) 0.0025(3) 0.0018(2) 0.0124(3)
Cl7 0.0300(3) 0.0327(4) 0.0474(4) -0.0075(3) -0.0014(3) 0.0226(3)
Cl6 0.0430(4) 0.0374(4) 0.0305(4) 0.0072(3) 0.0131(3) 0.0001(3)
Cl3 0.0239(3) 0.0227(3) 0.0259(3) -0.0016(2) -0.0023(2) 0.0038(3)
Cl1 0.0240(3) 0.0207(3) 0.0318(3) 0.0047(2) 0.0021(2) 0.0090(3)
Cl5 0.0254(3) 0.0383(4) 0.0335(4) 0.0070(3) -0.0058(3) 0.0100(3)
N1 0.0294(12) 0.0537(17) 0.0346(13) 0.0046(11) 0.0096(10) 0.0125(12)
C3 0.0193(12) 0.0339(16) 0.0316(14) -0.0056(11) 0.0078(11) 0.0031(12)
C6 0.054(2) 0.082(3) 0.0421(19) 0.0242(19) 0.0164(16) 0.0289(19)
O1 0.166(3) 0.0601(18) 0.0529(17) -0.046(2) 0.0022(19) 0.0192(15)
N2 0.0566(17) 0.0467(16) 0.0351(14) -0.0092(13) -0.0047(12) 0.0153(13)
C7 0.105(3) 0.061(3) 0.0329(18) -0.010(2) 0.0046(19) 0.0184(19)
C9 0.078(3) 0.070(3) 0.047(2) -0.013(2) -0.0116(19) 0.028(2)
C8 0.132(4) 0.080(3) 0.067(3) -0.046(3) -0.033(3) 0.026(3)
O2 0.0563(16) 0.0770(18) 0.0618(16) 0.0167(14) -0.0073(13) 0.0295(14)
N3 0.0483(15) 0.0320(14) 0.0497(16) 0.0033(12) -0.0034(13) 0.0165(12)
C10 0.060(2) 0.0404(19) 0.0432(18) -0.0019(16) -0.0034(16) 0.0146(16)
C12 0.078(3) 0.048(2) 0.047(2) 0.0120(18) -0.0094(18) 0.0183(17)
C11 0.056(2) 0.064(3) 0.100(3) 0.0104(19) 0.009(2) 0.038(2)
C2 0.0383(16) 0.0433(19) 0.0360(16) 0.0171(14) 0.0025(13) 0.0024(14)
C1 0.0423(17) 0.049(2) 0.0455(19) 0.0226(15) 0.0062(14) 0.0125(16)
C4 0.079(2) 0.0295(17) 0.0366(17) -0.0111(16) 0.0227(16) 0.0043(14)
C5 0.080(3) 0.039(2) 0.0360(18) -0.0106(17) 0.0218(17) 0.0016(15)

loop_
_atom_type_symbol
_atom_type_description
_atom_type_scat_dispersion_real
_atom_type_scat_dispersion_imag
_atom_type_scat_source
C C 0.0033 0.0016 'International Tables Vol C Tables 4.2.6.8 and 6.1.1.4'
H H 0.0000 0.0000 'International Tables Vol C Tables 4.2.6.8 and 6.1.1.4'
Cl Cl 0.1484 0.1585 'International Tables Vol C Tables 4.2.6.8 and 6.1.1.4'
Mo Mo -1.6832 0.6857 'International Tables Vol C Tables 4.2.6.8 and 6.1.1.4'
N N 0.0061 0.0033 'International Tables Vol C Tables 4.2.6.8 and 6.1.1.4'
O O 0.0106 0.0060 'International Tables Vol C Tables 4.2.6.8 and 6.1.1.4'

loop_
_geom_angle_atom_site_label_1
_geom_angle_atom_site_label_2
_geom_angle_atom_site_label_3
_geom_angle_site_symmetry_1
_geom_angle_site_symmetry_3
_geom_angle
Mo2 Mo1 Mo2 . 2_666 89.921(11)
Mo2 Mo1 Mo3 . 2_666 59.942(8)
Mo2 Mo1 Mo3 . . 60.128(10)
Mo3 Mo1 Mo2 . 2_666 59.784(9)
Mo3 Mo1 Mo2 2_666 2_666 60.045(11)
Mo3 Mo1 Mo3 2_666 . 89.992(11)
Cl4 Mo1 Mo2 . 2_666 118.129(17)
Cl4 Mo1 Mo2 . . 58.503(17)
Cl4 Mo1 Mo3 . 2_666 118.428(17)
Cl4 Mo1 Mo3 . . 58.357(16)
Cl4 Mo1 Cl2 . 2_666 175.80(2)
Cl4 Mo1 Cl1 . . 90.24(2)
Cl2 Mo1 Mo2 2_666 . 118.347(18)
Cl2 Mo1 Mo2 2_666 2_666 58.200(16)
Cl2 Mo1 Mo3 2_666 2_666 58.426(16)
Cl2 Mo1 Mo3 2_666 . 117.975(17)
Cl2 Mo1 Cl1 2_666 . 90.06(2)
Cl3 Mo1 Mo2 . 2_666 58.199(15)
Cl3 Mo1 Mo2 . . 118.426(17)
Cl3 Mo1 Mo3 . . 58.314(17)
Cl3 Mo1 Mo3 . 2_666 118.235(16)
Cl3 Mo1 Cl4 . . 89.90(2)
Cl3 Mo1 Cl2 . 2_666 89.50(2)
Cl3 Mo1 Cl1 . . 175.83(2)
Cl1 Mo1 Mo2 . 2_666 118.234(17)
Cl1 Mo1 Mo2 . . 58.347(15)
Cl1 Mo1 Mo3 . 2_666 58.203(15)
Cl1 Mo1 Mo3 . . 118.456(18)
Cl5 Mo1 Mo2 . . 134.428(19)
Cl5 Mo1 Mo2 . 2_666 135.644(19)
Cl5 Mo1 Mo3 . . 134.380(19)
Cl5 Mo1 Mo3 . 2_666 135.62(2)
Cl5 Mo1 Cl4 . . 91.17(2)
Cl5 Mo1 Cl2 . 2_666 93.01(2)
Cl5 Mo1 Cl3 . . 92.03(2)
Cl5 Mo1 Cl1 . . 92.13(2)
Mo1 Mo2 Mo1 . 2_666 90.078(10)
Mo1 Mo2 Mo3 . 2_666 60.121(11)
Mo1 Mo2 Mo3 . . 60.084(8)
Mo3 Mo2 Mo1 . 2_666 59.890(9)
Mo3 Mo2 Mo1 2_666 2_666 60.076(9)
Mo3 Mo2 Mo3 2_666 . 90.070(10)
Cl4 Mo2 Mo1 . 2_666 118.113(18)
Cl4 Mo2 Mo1 . . 58.169(15)
Cl4 Mo2 Mo3 . . 58.238(16)
Cl4 Mo2 Mo3 . 2_666 118.272(17)
Cl2 Mo2 Mo1 . . 118.429(18)
Cl2 Mo2 Mo1 . 2_666 58.164(15)
Cl2 Mo2 Mo3 . . 58.360(17)
Cl2 Mo2 Mo3 . 2_666 118.230(17)
Cl2 Mo2 Cl4 . . 90.05(2)
Cl2 Mo2 Cl1 . . 175.86(2)
Cl6 Mo2 Mo1 . . 134.52(2)
Cl6 Mo2 Mo1 . 2_666 135.40(2)
Cl6 Mo2 Mo3 . . 134.68(2)
Cl6 Mo2 Mo3 . 2_666 135.25(2)
Cl6 Mo2 Cl4 . . 91.70(2)
Cl6 Mo2 Cl2 . . 92.13(2)
Cl6 Mo2 Cl3 . 2_666 92.69(2)
Cl6 Mo2 Cl1 . . 92.01(3)
Cl3 Mo2 Mo1 2_666 2_666 58.075(17)
Cl3 Mo2 Mo1 2_666 . 118.479(16)
Cl3 Mo2 Mo3 2_666 2_666 58.382(16)
Cl3 Mo2 Mo3 2_666 . 117.956(16)
Cl3 Mo2 Cl4 2_666 . 175.60(2)
Cl3 Mo2 Cl2 2_666 . 89.40(2)
Cl3 Mo2 Cl1 2_666 . 90.21(2)
Cl1 Mo2 Mo1 . 2_666 118.322(16)
Cl1 Mo2 Mo1 . . 58.332(17)
Cl1 Mo2 Mo3 . 2_666 58.262(16)
Cl1 Mo2 Mo3 . . 118.397(19)
Cl1 Mo2 Cl4 . . 90.03(2)
Mo1 Mo3 Mo1 2_666 . 90.008(11)
Mo1 Mo3 Mo2 2_666 . 60.064(8)
Mo1 Mo3 Mo2 . . 59.788(11)
Mo2 Mo3 Mo1 2_666 . 60.140(9)
Mo2 Mo3 Mo1 2_666 2_666 59.936(10)
Mo2 Mo3 Mo2 2_666 . 89.930(10)
Cl4 Mo3 Mo1 . 2_666 118.345(18)
Cl4 Mo3 Mo1 . . 58.082(15)
Cl4 Mo3 Mo2 . . 58.296(16)
Cl4 Mo3 Mo2 . 2_666 118.209(17)
Cl4 Mo3 Cl2 . . 89.94(2)
Cl2 Mo3 Mo1 . . 117.894(18)
Cl2 Mo3 Mo1 . 2_666 58.152(15)
Cl2 Mo3 Mo2 . 2_666 118.066(17)
Cl2 Mo3 Mo2 . . 58.121(16)
Cl7 Mo3 Mo1 . . 135.303(19)
Cl7 Mo3 Mo1 . 2_666 134.689(19)
Cl7 Mo3 Mo2 . . 135.02(2)
Cl7 Mo3 Mo2 . 2_666 135.04(2)
Cl7 Mo3 Cl4 . . 92.33(2)
Cl7 Mo3 Cl2 . . 92.13(2)
Cl7 Mo3 Cl3 . . 92.61(2)
Cl7 Mo3 Cl1 . 2_666 91.81(2)
Cl3 Mo3 Mo1 . . 58.057(16)
Cl3 Mo3 Mo1 . 2_666 118.159(16)
Cl3 Mo3 Mo2 . . 117.829(17)
Cl3 Mo3 Mo2 . 2_666 58.247(16)
Cl3 Mo3 Cl4 . . 89.57(2)
Cl3 Mo3 Cl2 . . 175.25(2)
Cl1 Mo3 Mo1 2_666 . 118.500(16)
Cl1 Mo3 Mo1 2_666 2_666 58.302(17)
Cl1 Mo3 Mo2 2_666 2_666 58.376(16)
Cl1 Mo3 Mo2 2_666 . 118.352(17)
Cl1 Mo3 Cl4 2_666 . 175.86(2)
Cl1 Mo3 Cl2 2_666 . 89.95(2)
Cl1 Mo3 Cl3 2_666 . 90.20(2)
Mo1 Cl4 Mo2 . . 63.328(16)
Mo1 Cl4 Mo3 . . 63.562(15)
Mo3 Cl4 Mo2 . . 63.465(17)
Mo1 Cl2 Mo2 2_666 . 63.638(16)
Mo1 Cl2 Mo3 2_666 . 63.422(17)
Mo2 Cl2 Mo3 . . 63.519(17)
Mo1 Cl3 Mo2 . 2_666 63.726(16)
Mo1 Cl3 Mo3 . . 63.629(16)
Mo2 Cl3 Mo3 2_666 . 63.372(16)
Mo1 Cl1 Mo2 . . 63.322(17)
Mo3 Cl1 Mo1 2_666 . 63.496(16)
Mo3 Cl1 Mo2 2_666 . 63.363(16)
C1 N1 C6 . . 119.9(3)
C5 N1 C6 . . 120.5(3)
C5 N1 C1 . . 119.6(3)
C2 C3 C3 . 2_576 122.0(3)
C4 C3 C3 . 2_576 121.9(3)
C4 C3 C2 . . 116.1(3)
N1 C6 H6A . . 109.5
N1 C6 H6B . . 109.5
N1 C6 H6C . . 109.5
H6A C6 H6B . . 109.5
H6A C6 H6C . . 109.5
H6B C6 H6C . . 109.5
C7 N2 C9 . . 120.4(3)
C7 N2 C8 . . 122.3(3)
C9 N2 C8 . . 117.2(3)
O1 C7 N2 . . 125.8(3)
O1 C7 H7 . . 117.1
N2 C7 H7 . . 117.1
N2 C9 H9A . . 109.5
N2 C9 H9B . . 109.5
N2 C9 H9C . . 109.5
H9A C9 H9B . . 109.5
H9A C9 H9C . . 109.5
H9B C9 H9C . . 109.5
N2 C8 H8A . . 109.5
N2 C8 H8B . . 109.5
N2 C8 H8C . . 109.5
H8A C8 H8B . . 109.5
H8A C8 H8C . . 109.5
H8B C8 H8C . . 109.5
C10 N3 C12 . . 119.7(3)
C10 N3 C11 . . 122.2(3)
C11 N3 C12 . . 118.1(3)
O2 C10 N3 . . 125.6(3)
O2 C10 H10 . . 117.2
N3 C10 H10 . . 117.2
N3 C12 H12A . . 109.5
N3 C12 H12B . . 109.5
N3 C12 H12C . . 109.5
H12A C12 H12B . . 109.5
H12A C12 H12C . . 109.5
H12B C12 H12C . . 109.5
N3 C11 H11A . . 109.5
N3 C11 H11B . . 109.5
N3 C11 H11C . . 109.5
H11A C11 H11B . . 109.5
H11A C11 H11C . . 109.5
H11B C11 H11C . . 109.5
C3 C2 H2 . . 119.6
C1 C2 C3 . . 120.8(3)
C1 C2 H2 . . 119.6
N1 C1 C2 . . 121.2(3)
N1 C1 H1 . . 119.4
C2 C1 H1 . . 119.4
C3 C4 H4 . . 119.4
C5 C4 C3 . . 121.1(3)
C5 C4 H4 . . 119.4
N1 C5 C4 . . 121.2(3)
N1 C5 H5 . . 119.4
C4 C5 H5 . . 119.4

loop_
_geom_bond_atom_site_label_1
_geom_bond_atom_site_label_2
_geom_bond_site_symmetry_2
_geom_bond_distance
Mo1 Mo2 2_666 2.6043(4)
Mo1 Mo2 . 2.5948(4)
Mo1 Mo3 . 2.6026(3)
Mo1 Mo3 2_666 2.5996(4)
Mo1 Cl4 . 2.4671(6)
Mo1 Cl2 2_666 2.4692(6)
Mo1 Cl3 . 2.4650(7)
Mo1 Cl1 . 2.4716(7)
Mo1 Cl5 . 2.4392(7)
Mo2 Mo3 2_666 2.5949(3)
Mo2 Mo3 . 2.6037(4)
Mo2 Cl4 . 2.4760(6)
Mo2 Cl2 . 2.4701(6)
Mo2 Cl6 . 2.4088(7)
Mo2 Cl3 2_666 2.4683(6)
Mo2 Cl1 . 2.4720(6)
Mo3 Cl4 . 2.4745(6)
Mo3 Cl2 . 2.4766(7)
Mo3 Cl7 . 2.4061(7)
Mo3 Cl3 . 2.4719(7)
Mo3 Cl1 2_666 2.4689(6)
N1 C6 . 1.484(4)
N1 C1 . 1.334(4)
N1 C5 . 1.327(4)
C3 C3 2_576 1.477(5)
C3 C2 . 1.388(4)
C3 C4 . 1.377(4)
C6 H6A . 0.9800
C6 H6B . 0.9800
C6 H6C . 0.9800
O1 C7 . 1.195(4)
N2 C7 . 1.318(4)
N2 C9 . 1.432(4)
N2 C8 . 1.442(5)
C7 H7 . 0.9500
C9 H9A . 0.9800
C9 H9B . 0.9800
C9 H9C . 0.9800
C8 H8A . 0.9800
C8 H8B . 0.9800
C8 H8C . 0.9800
O2 C10 . 1.208(4)
N3 C10 . 1.331(4)
N3 C12 . 1.445(4)
N3 C11 . 1.435(4)
C10 H10 . 0.9500
C12 H12A . 0.9800
C12 H12B . 0.9800
C12 H12C . 0.9800
C11 H11A . 0.9800
C11 H11B . 0.9800
C11 H11C . 0.9800
C2 H2 . 0.9500
C2 C1 . 1.361(4)
C1 H1 . 0.9500
C4 H4 . 0.9500
C4 C5 . 1.363(4)
C5 H5 . 0.9500

loop_
_geom_hbond_atom_site_label_D
_geom_hbond_atom_site_label_H
_geom_hbond_atom_site_label_A
_geom_hbond_site_symmetry_A
_geom_hbond_distance_DH
_geom_hbond_distance_HA
_geom_hbond_distance_DA
_geom_hbond_angle_DHA
_geom_hbond_publ_flag
C5 H5 O1 1_565 0.95 2.23 3.063(4) 145.3 yes
C6 H6C O2 2_576 0.98 2.31 3.088(4) 136.2 yes

loop_
_geom_torsion_atom_site_label_1
_geom_torsion_atom_site_label_2
_geom_torsion_atom_site_label_3
_geom_torsion_atom_site_label_4
_geom_torsion_site_symmetry_1
_geom_torsion
C3 C3 C2 C1 2_576 179.5(3)
C3 C3 C4 C5 2_576 -179.8(3)
C3 C2 C1 N1 . -0.3(5)
C3 C4 C5 N1 . 0.8(5)
C6 N1 C1 C2 . 179.3(3)
C6 N1 C5 C4 . -179.5(3)
C9 N2 C7 O1 . -0.6(7)
C8 N2 C7 O1 . 176.1(5)
C12 N3 C10 O2 . -1.1(5)
C11 N3 C10 O2 . 179.6(3)
C2 C3 C4 C5 . -0.3(5)
C1 N1 C5 C4 . -1.0(5)
C4 C3 C2 C1 . 0.0(4)
C5 N1 C1 C2 . 0.8(5)

_cod_database_fobs_code 2243143
